data_7250687
loop_
_publ_author_name
'Song, Meng-ran'
'Wu, Qun-yan'
'Jin, Wei'
'Huang, Zhi-wei'
'Hu, Kong-qiu'
'Yuan, Li-yong'
'Wen, Wei'
'Shi, Wei-qun'
'Mei, Lei'

_publ_section_title
;
 Tuning N-donor coordination and assembly structures in uranyl compounds
 of carboxylate ligands with divergent vinyl pyridine groups
;
_journal_issue 33
_journal_name_full CrystEngComm
_journal_page_first 5603
_journal_page_last 5612
_journal_paper_doi 10.1039/D5CE00556F
_journal_volume 27
_journal_year 2025
_chemical_formula_moiety 'C44 H28 N2 O22 U4, C28 H26 N2 O8 U'
_chemical_formula_sum 'C72 H54 N4 O30 U5'
_chemical_formula_weight 2645.34
_space_group_crystal_system triclinic
_space_group_IT_number 2
_space_group_name_Hall '-P 1'
_space_group_name_H-M_alt 'P -1'
_atom_sites_solution_hydrogens mixed
_audit_creation_date 2025-07-03
_audit_creation_method
;
Olex2 1.5
(compiled 2025.05.31 svn.r86d253d1 for OlexSys, GUI svn.r7254)
;
_audit_update_record
;
2025-07-07 deposited with the CCDC.	2025-07-15 downloaded from the CCDC.
;
_cell_angle_alpha 66.313(2)
_cell_angle_beta 70.931(2)
_cell_angle_gamma 80.904(2)
_cell_formula_units_Z 1
_cell_length_a 10.7194(6)
_cell_length_b 13.6309(8)
_cell_length_c 14.1063(6)
_cell_measurement_reflns_used 9774
_cell_measurement_temperature 295.00
_cell_measurement_theta_max 27.50
_cell_measurement_theta_min 2.63
_cell_volume 1783.07(17)
_computing_cell_refinement 'SAINT V8.40B (?, 2016)'
_computing_data_reduction 'SAINT V8.40B (?, 2016)'
_computing_molecular_graphics 'Olex2 1.5 (Dolomanov et al., 2009)'
_computing_publication_material 'Olex2 1.5 (Dolomanov et al., 2009)'
_computing_structure_refinement 'SHELXL 2016/6 (Sheldrick, 2015)'
_computing_structure_solution 'SHELXT 2018/2 (Sheldrick, 2018)'
_diffrn_ambient_temperature 295.00
_diffrn_measured_fraction_theta_full 0.999
_diffrn_measured_fraction_theta_max 0.994
_diffrn_measurement_device_type 'Bruker APEX-II CCD'
_diffrn_measurement_method '\f and \w scans'
_diffrn_radiation_type MoK\a
_diffrn_radiation_wavelength 0.71073
_diffrn_reflns_av_R_equivalents 0.0904
_diffrn_reflns_av_unetI/netI 0.0563
_diffrn_reflns_Laue_measured_fraction_full 0.999
_diffrn_reflns_Laue_measured_fraction_max 0.994
_diffrn_reflns_limit_h_max 13
_diffrn_reflns_limit_h_min -13
_diffrn_reflns_limit_k_max 17
_diffrn_reflns_limit_k_min -17
_diffrn_reflns_limit_l_max 18
_diffrn_reflns_limit_l_min -18
_diffrn_reflns_number 49576
_diffrn_reflns_point_group_measured_fraction_full 0.999
_diffrn_reflns_point_group_measured_fraction_max 0.994
_diffrn_reflns_theta_full 25.242
_diffrn_reflns_theta_max 27.578
_diffrn_reflns_theta_min 2.720
_exptl_absorpt_coefficient_mu 11.408
_exptl_absorpt_correction_T_max 0.7456
_exptl_absorpt_correction_T_min 0.5157
_exptl_absorpt_correction_type none
_exptl_absorpt_process_details
;
SADABS-2016/2 (Bruker,2016/2) was used for absorption correction.
wR2(int) was 0.0964 before and 0.0639 after correction.
The Ratio of minimum to maximum transmission is 0.6917.
The \l/2 correction factor is Not present.
;
_exptl_crystal_density_diffrn 2.464
_exptl_crystal_description block
_exptl_crystal_F_000 1214
_refine_diff_density_max 1.690
_refine_diff_density_min -1.338
_refine_diff_density_rms 0.210
_refine_ls_extinction_method none
_refine_ls_goodness_of_fit_ref 1.005
_refine_ls_hydrogen_treatment mixed
_refine_ls_matrix_type full
_refine_ls_number_parameters 507
_refine_ls_number_reflns 8193
_refine_ls_number_restraints 0
_refine_ls_restrained_S_all 1.005
_refine_ls_R_factor_all 0.0650
_refine_ls_R_factor_gt 0.0332
_refine_ls_shift/su_max 0.003
_refine_ls_shift/su_mean 0.000
_refine_ls_structure_factor_coef Fsqd
_refine_ls_weighting_details 'w=1/[\s^2^(Fo^2^)+(0.0117P)^2^+9.8056P] where P=(Fo^2^+2Fc^2^)/3'
_refine_ls_weighting_scheme calc
_refine_ls_wR_factor_gt 0.0545
_refine_ls_wR_factor_ref 0.0642
_reflns_Friedel_coverage 0.000
_reflns_number_gt 5972
_reflns_number_total 8193
_reflns_threshold_expression 'I > 2\s(I)'
_cod_data_source_file d5ce00556f2.cif
_cod_data_source_block 2
_cod_depositor_comments 'Adding full bibliography for 7250686--7250691.cif.'
_cod_database_code 7250687
_shelx_shelxl_version_number 2016/6
_shelx_space_group_comment
;
The symmetry employed for this shelxl refinement is uniquely defined
by the following loop, which should always be used as a source of
symmetry information in preference to the above space-group names.
They are only intended as comments.
;
_olex2_refinement_description
;
1. Fixed Uiso
 At 1.2 times of:
  All C(H) groups
 At 1.5 times of:
  All O(H,H) groups
2.a Rotating group:
 O15(H15A,H15B)
2.b Aromatic/amide H refined with riding coordinates:
 C22(H22), C19(H19), C18(H18), C27(H27), C20(H20), C8(H8), C35(H35), C36(H36),
 C7(H7), C28(H28), C14(H14), C3(H3), C33(H33), C13(H13), C25(H25), C9(H9),
 C29(H29), C15(H15), C4(H4), C10(H10), C30(H30), C32(H32), C12(H12), C24(H24)
;
_olex2_submission_special_instructions 'No special instructions were received'

loop_
_space_group_symop_operation_xyz
'x, y, z'
'-x, -y, -z'

loop_
_atom_site_label
_atom_site_type_symbol
_atom_site_fract_x
_atom_site_fract_y
_atom_site_fract_z
_atom_site_U_iso_or_equiv
_atom_site_adp_type
_atom_site_occupancy
_atom_site_site_symmetry_order
_atom_site_calc_flag
_atom_site_refinement_flags_posn
_atom_site_refinement_flags_adp
_atom_site_refinement_flags_occupancy
_atom_site_disorder_assembly
_atom_site_disorder_group
U1 U 0.63289(2) 0.02995(2) 1.22214(2) 0.01929(7) Uani 1 1 d . . . . .
U2 U 0.65065(2) -0.05502(2) 1.53556(2) 0.02063(7) Uani 1 1 d . . . . .
U3 U 0.500000 -0.500000 1.500000 0.02930(10) Uani 1 2 d S . P . .
O2 O 0.5822(5) -0.1020(4) 1.2583(4) 0.0288(12) Uani 1 1 d . . . . .
O5 O 0.5641(4) 0.0169(4) 1.3954(3) 0.0240(11) Uani 1 1 d . . . . .
O4 O 0.6162(5) -0.1861(4) 1.5533(4) 0.0368(13) Uani 1 1 d . . . . .
O1 O 0.6870(6) 0.1607(4) 1.1801(4) 0.0390(14) Uani 1 1 d . . . . .
O6 O 0.4062(5) 0.1027(4) 1.2502(4) 0.0277(12) Uani 1 1 d . . . . .
O3 O 0.6918(5) 0.0729(4) 1.5198(4) 0.0344(13) Uani 1 1 d . . . . .
O11 O 1.3926(5) -0.0815(5) 0.9581(4) 0.0375(14) Uani 1 1 d . . . . .
O15 O 0.4972(6) -0.2987(4) 1.4428(4) 0.0409(14) Uani 1 1 d . . . . .
H15A H 0.548475 -0.271003 1.378812 0.061 Uiso 1 1 d R U . . .
H15B H 0.530601 -0.282835 1.481935 0.061 Uiso 1 1 d R U . . .
O10 O 1.1967(5) -0.0203(5) 0.9403(4) 0.0375(14) Uani 1 1 d . . . . .
O8 O 0.8235(5) -0.0407(5) 1.2676(4) 0.0442(16) Uani 1 1 d . . . . .
O7 O 0.2095(5) 0.1398(5) 1.3426(4) 0.0386(14) Uani 1 1 d . . . . .
O9 O 0.8645(5) -0.0628(5) 1.4172(4) 0.0446(16) Uani 1 1 d . . . . .
O14 O 0.5278(6) -0.4292(4) 1.6234(4) 0.0462(16) Uani 1 1 d . . . . .
O13 O 0.5242(6) -0.6029(5) 1.6848(4) 0.0466(16) Uani 1 1 d . . . . .
N1 N -0.0195(7) 0.3571(6) 0.5292(5) 0.0390(17) Uani 1 1 d . . . . .
O12 O 0.3275(5) -0.4961(5) 1.5534(5) 0.0451(15) Uani 1 1 d . . . . .
C23 C 1.2736(7) -0.0578(6) 0.9983(5) 0.0242(16) Uani 1 1 d . . . . .
C22 C 1.0905(6) -0.0606(6) 1.1626(5) 0.0210(15) Uani 1 1 d . . . . .
H22 H 1.032198 -0.040732 1.121103 0.025 Uiso 1 1 calc R U . . .
C19 C 1.2653(7) -0.1196(6) 1.2864(5) 0.0261(16) Uani 1 1 d . . . . .
H19 H 1.323461 -0.139846 1.328075 0.031 Uiso 1 1 calc R U . . .
C37 C 0.5429(8) -0.5196(7) 1.6936(6) 0.0370(19) Uani 1 1 d . . . . .
C18 C 1.1322(7) -0.1015(6) 1.3320(5) 0.0260(16) Uani 1 1 d . . . . .
H18 H 1.101661 -0.107892 1.403894 0.031 Uiso 1 1 calc R U . . .
C27 C 0.7615(9) -0.6914(8) 2.3031(7) 0.050(2) Uani 1 1 d . . . . .
H27 H 0.699137 -0.740028 2.318196 0.060 Uiso 1 1 calc R U . . .
C1 C 0.2870(7) 0.1363(6) 1.2545(5) 0.0256(16) Uani 1 1 d . . . . .
C21 C 1.2237(6) -0.0769(6) 1.1169(5) 0.0217(15) Uani 1 1 d . . . . .
C20 C 1.3112(7) -0.1074(6) 1.1781(5) 0.0250(16) Uani 1 1 d . . . . .
H20 H 1.400155 -0.119576 1.146989 0.030 Uiso 1 1 calc R U . . .
N2 N 0.9073(8) -0.6335(6) 2.3623(6) 0.0465(19) Uani 1 1 d . . . . .
C8 C 0.1018(8) 0.1902(6) 1.1738(6) 0.0344(19) Uani 1 1 d . . . . .
H8 H 0.045283 0.184611 1.241600 0.041 Uiso 1 1 calc R U . . .
C35 C 0.5965(9) -0.6190(7) 1.8687(6) 0.042(2) Uani 1 1 d . . . . .
H35 H 0.568101 -0.681684 1.871971 0.050 Uiso 1 1 calc R U . . .
C17 C 1.0447(6) -0.0741(6) 1.2712(5) 0.0205(15) Uani 1 1 d . . . . .
C36 C 0.6449(9) -0.6197(8) 1.9500(7) 0.047(2) Uani 1 1 d . . . . .
H36 H 0.646583 -0.683355 2.008636 0.057 Uiso 1 1 calc R U . . .
C2 C 0.2348(7) 0.1700(6) 1.1603(5) 0.0246(15) Uani 1 1 d . . . . .
C7 C 0.0509(8) 0.2188(7) 1.0871(7) 0.042(2) Uani 1 1 d . . . . .
H7 H -0.039791 0.230025 1.098220 0.050 Uiso 1 1 calc R U . . .
C34 C 0.5918(8) -0.5230(6) 1.7833(6) 0.0322(18) Uani 1 1 d . . . . .
C16 C 0.9018(7) -0.0584(6) 1.3227(5) 0.0264(16) Uani 1 1 d . . . . .
C26 C 0.7975(9) -0.6091(7) 2.2028(7) 0.043(2) Uani 1 1 d . . . . .
C28 C 0.8195(9) -0.7002(8) 2.3799(7) 0.050(2) Uani 1 1 d . . . . .
H28 H 0.795303 -0.755840 2.447089 0.060 Uiso 1 1 calc R U . . .
C31 C 0.6902(9) -0.5275(7) 1.9448(6) 0.042(2) Uani 1 1 d . . . . .
C14 C -0.1032(9) 0.3596(7) 0.6222(7) 0.042(2) Uani 1 1 d . . . . .
H14 H -0.191419 0.378719 0.626282 0.051 Uiso 1 1 calc R U . . .
C5 C 0.1325(9) 0.2308(7) 0.9845(6) 0.037(2) Uani 1 1 d . . . . .
C3 C 0.3181(8) 0.1816(7) 1.0579(5) 0.036(2) Uani 1 1 d . . . . .
H3 H 0.408534 0.169072 1.047111 0.044 Uiso 1 1 calc R U . . .
C33 C 0.6317(9) -0.4314(7) 1.7793(7) 0.048(2) Uani 1 1 d . . . . .
H33 H 0.624991 -0.366938 1.722948 0.057 Uiso 1 1 calc R U . . .
C13 C 0.1054(9) 0.3318(7) 0.5238(6) 0.044(2) Uani 1 1 d . . . . .
H13 H 0.163239 0.330293 0.458823 0.052 Uiso 1 1 calc R U . . .
C25 C 0.8930(10) -0.5408(7) 2.1830(7) 0.053(3) Uani 1 1 d . . . . .
H25 H 0.921234 -0.486316 2.115426 0.063 Uiso 1 1 calc R U . . .
C9 C 0.0719(10) 0.2590(7) 0.8966(7) 0.051(2) Uani 1 1 d . . . . .
H9 H -0.019800 0.264795 0.915826 0.061 Uiso 1 1 calc R U . . .
C29 C 0.7351(10) -0.6017(8) 2.1211(7) 0.051(2) Uani 1 1 d . . . . .
H29 H 0.680789 -0.657330 2.139461 0.061 Uiso 1 1 calc R U . . .
C15 C -0.0613(9) 0.3342(7) 0.7129(6) 0.043(2) Uani 1 1 d . . . . .
H15 H -0.121533 0.335061 0.777273 0.052 Uiso 1 1 calc R U . . .
C4 C 0.2664(9) 0.2118(7) 0.9715(6) 0.043(2) Uani 1 1 d . . . . .
H4 H 0.323279 0.219524 0.903284 0.051 Uiso 1 1 calc R U . . .
C10 C 0.1313(10) 0.2764(8) 0.7967(7) 0.052(3) Uani 1 1 d . . . . .
H10 H 0.222852 0.268617 0.778196 0.063 Uiso 1 1 calc R U . . .
C30 C 0.7475(10) -0.5268(8) 2.0273(7) 0.052(2) Uani 1 1 d . . . . .
H30 H 0.795840 -0.467762 2.009747 0.063 Uiso 1 1 calc R U . . .
C11 C 0.0719(9) 0.3074(6) 0.7070(6) 0.037(2) Uani 1 1 d . . . . .
C32 C 0.6822(10) -0.4336(8) 1.8587(7) 0.057(3) Uani 1 1 d . . . . .
H32 H 0.711331 -0.370622 1.853934 0.068 Uiso 1 1 calc R U . . .
C12 C 0.1550(9) 0.3076(7) 0.6093(7) 0.045(2) Uani 1 1 d . . . . .
H12 H 0.244519 0.291257 0.601020 0.054 Uiso 1 1 calc R U . . .
C24 C 0.9466(11) -0.5540(8) 2.2649(7) 0.055(3) Uani 1 1 d . . . . .
H24 H 1.010126 -0.507444 2.252246 0.066 Uiso 1 1 calc R U . . .
H2 H 0.953(9) -0.637(7) 2.420(7) 0.07(3) Uiso 1 1 d . . . . .

loop_
_atom_site_aniso_label
_atom_site_aniso_U_11
_atom_site_aniso_U_22
_atom_site_aniso_U_33
_atom_site_aniso_U_23
_atom_site_aniso_U_13
_atom_site_aniso_U_12
U1 0.01638(13) 0.02900(16) 0.01107(11) -0.00792(10) -0.00197(9) -0.00011(11)
U2 0.01645(13) 0.03265(17) 0.01218(11) -0.00971(11) -0.00365(10) 0.00339(11)
U3 0.0334(2) 0.0309(2) 0.02634(19) -0.00863(17) -0.01503(17) -0.00075(18)
O2 0.034(3) 0.028(3) 0.025(2) -0.013(2) -0.004(2) -0.004(2)
O5 0.018(2) 0.043(3) 0.012(2) -0.013(2) -0.0066(18) 0.008(2)
O4 0.045(3) 0.036(3) 0.031(3) -0.014(3) -0.015(3) 0.007(3)
O1 0.050(4) 0.033(3) 0.031(3) -0.007(2) -0.008(3) -0.012(3)
O6 0.018(3) 0.044(3) 0.024(2) -0.016(2) -0.010(2) 0.008(2)
O3 0.035(3) 0.046(4) 0.027(3) -0.016(3) -0.008(2) -0.006(3)
O11 0.021(3) 0.069(4) 0.018(2) -0.019(3) -0.005(2) 0.014(3)
O15 0.058(4) 0.032(3) 0.033(3) -0.007(3) -0.018(3) -0.004(3)
O10 0.024(3) 0.069(4) 0.017(2) -0.016(3) -0.008(2) 0.007(3)
O8 0.024(3) 0.084(5) 0.030(3) -0.029(3) -0.014(2) 0.020(3)
O7 0.023(3) 0.071(4) 0.024(3) -0.022(3) -0.011(2) 0.014(3)
O9 0.018(3) 0.093(5) 0.025(3) -0.033(3) 0.003(2) 0.005(3)
O14 0.081(5) 0.027(3) 0.038(3) -0.005(3) -0.036(3) -0.002(3)
O13 0.075(5) 0.040(4) 0.034(3) -0.009(3) -0.031(3) -0.005(3)
N1 0.040(4) 0.048(5) 0.035(4) -0.015(3) -0.019(3) -0.001(3)
O12 0.032(3) 0.050(4) 0.054(4) -0.023(3) -0.010(3) -0.001(3)
C23 0.014(3) 0.039(5) 0.022(3) -0.017(3) -0.004(3) 0.005(3)
C22 0.020(3) 0.029(4) 0.015(3) -0.008(3) -0.007(3) 0.001(3)
C19 0.021(4) 0.042(5) 0.019(3) -0.011(3) -0.012(3) 0.004(3)
C37 0.043(5) 0.038(5) 0.031(4) -0.010(4) -0.016(4) 0.000(4)
C18 0.024(4) 0.037(5) 0.014(3) -0.008(3) -0.002(3) -0.005(3)
C27 0.057(6) 0.058(7) 0.045(5) -0.017(5) -0.029(5) -0.004(5)
C1 0.028(4) 0.030(4) 0.021(3) -0.008(3) -0.013(3) 0.001(3)
C21 0.016(3) 0.031(4) 0.019(3) -0.010(3) -0.004(3) -0.003(3)
C20 0.015(3) 0.039(5) 0.024(3) -0.016(3) -0.004(3) 0.001(3)
N2 0.061(5) 0.052(5) 0.042(4) -0.021(4) -0.032(4) 0.004(4)
C8 0.038(5) 0.040(5) 0.033(4) -0.018(4) -0.018(4) 0.004(4)
C35 0.061(6) 0.031(5) 0.034(4) -0.005(4) -0.025(4) 0.000(4)
C17 0.006(3) 0.034(4) 0.015(3) -0.007(3) 0.001(2) 0.000(3)
C36 0.062(6) 0.045(6) 0.035(5) -0.007(4) -0.027(4) 0.003(5)
C2 0.023(4) 0.027(4) 0.027(4) -0.011(3) -0.014(3) 0.010(3)
C7 0.036(5) 0.047(6) 0.049(5) -0.018(4) -0.026(4) 0.011(4)
C34 0.032(4) 0.032(5) 0.036(4) -0.012(4) -0.015(3) -0.006(4)
C16 0.027(4) 0.031(4) 0.018(3) -0.004(3) -0.007(3) -0.006(3)
C26 0.057(6) 0.045(6) 0.041(5) -0.023(4) -0.027(4) 0.008(5)
C28 0.059(6) 0.056(6) 0.038(5) -0.014(4) -0.022(5) -0.001(5)
C31 0.055(6) 0.044(6) 0.030(4) -0.012(4) -0.020(4) 0.000(4)
C14 0.040(5) 0.047(6) 0.044(5) -0.016(4) -0.021(4) 0.004(4)
C5 0.051(5) 0.037(5) 0.035(4) -0.014(4) -0.028(4) 0.008(4)
C3 0.031(4) 0.056(6) 0.021(4) -0.016(4) -0.009(3) 0.005(4)
C33 0.076(7) 0.032(5) 0.038(5) 0.001(4) -0.033(5) -0.011(5)
C13 0.043(5) 0.052(6) 0.030(4) -0.007(4) -0.009(4) -0.009(4)
C25 0.084(7) 0.041(6) 0.034(5) 0.002(4) -0.034(5) -0.012(5)
C9 0.067(7) 0.047(6) 0.044(5) -0.014(5) -0.028(5) 0.001(5)
C29 0.076(7) 0.044(6) 0.047(5) -0.018(5) -0.036(5) -0.001(5)
C15 0.059(6) 0.047(6) 0.028(4) -0.020(4) -0.008(4) -0.008(5)
C4 0.058(6) 0.049(6) 0.022(4) -0.015(4) -0.016(4) 0.010(5)
C10 0.062(6) 0.059(7) 0.047(5) -0.025(5) -0.028(5) 0.008(5)
C30 0.070(7) 0.049(6) 0.042(5) -0.013(5) -0.023(5) -0.009(5)
C11 0.061(6) 0.024(5) 0.036(4) -0.006(4) -0.029(4) -0.010(4)
C32 0.083(8) 0.044(6) 0.050(6) -0.010(5) -0.034(5) -0.014(5)
C12 0.047(5) 0.048(6) 0.042(5) -0.013(4) -0.023(4) 0.001(4)
C24 0.078(7) 0.041(6) 0.049(6) -0.010(5) -0.027(5) -0.013(5)

loop_
_atom_type_symbol
_atom_type_description
_atom_type_scat_dispersion_real
_atom_type_scat_dispersion_imag
_atom_type_scat_source
C C 0.0033 0.0016 'International Tables Vol C Tables 4.2.6.8 and 6.1.1.4'
H H 0.0000 0.0000 'International Tables Vol C Tables 4.2.6.8 and 6.1.1.4'
N N 0.0061 0.0033 'International Tables Vol C Tables 4.2.6.8 and 6.1.1.4'
O O 0.0106 0.0060 'International Tables Vol C Tables 4.2.6.8 and 6.1.1.4'
U U -9.6767 9.6646 'International Tables Vol C Tables 4.2.6.8 and 6.1.1.4'

loop_
_geom_angle_atom_site_label_1
_geom_angle_atom_site_label_2
_geom_angle_atom_site_label_3
_geom_angle
_geom_angle_site_symmetry_1
_geom_angle_site_symmetry_3
_geom_angle_publ_flag
O2 U1 U2 89.14(15) . 2_658 ?
O2 U1 O5 92.39(19) . . ?
O2 U1 O6 92.8(2) . . ?
O2 U1 O11 90.1(2) . 2_757 ?
O2 U1 O10 91.2(2) . 2_757 ?
O2 U1 O8 89.8(2) . . ?
O2 U1 C23 91.0(2) . 2_757 ?
O5 U1 U2 31.19(11) . 2_658 ?
O5 U1 O6 74.75(15) . . ?
O5 U1 O11 153.89(16) . 2_757 ?
O5 U1 O10 152.76(15) . 2_757 ?
O5 U1 O8 81.37(16) . . ?
O5 U1 C23 176.6(2) . 2_757 ?
O1 U1 U2 93.39(18) . 2_658 ?
O1 U1 O2 177.3(2) . . ?
O1 U1 O5 90.3(2) . . ?
O1 U1 O6 88.4(2) . . ?
O1 U1 O11 87.7(2) . 2_757 ?
O1 U1 O10 86.2(2) . 2_757 ?
O1 U1 O8 90.1(2) . . ?
O1 U1 C23 86.3(2) . 2_757 ?
O6 U1 U2 43.95(10) . 2_658 ?
O6 U1 O11 79.17(15) . 2_757 ?
O6 U1 O10 132.01(15) . 2_757 ?
O6 U1 C23 105.66(17) . 2_757 ?
O11 U1 U2 122.98(11) 2_757 2_658 ?
O11 U1 O10 53.01(16) 2_757 2_757 ?
O11 U1 C23 26.58(17) 2_757 2_757 ?
O10 U1 U2 175.97(11) 2_757 2_658 ?
O10 U1 C23 26.43(17) 2_757 2_757 ?
O8 U1 U2 112.37(12) . 2_658 ?
O8 U1 O6 156.07(16) . . ?
O8 U1 O11 124.64(17) . 2_757 ?
O8 U1 O10 71.65(16) . 2_757 ?
O8 U1 C23 98.08(18) . 2_757 ?
C23 U1 U2 149.55(14) 2_757 2_658 ?
U2 U2 U1 67.569(9) 2_658 2_658 ?
O5 U2 U1 31.13(10) 2_658 2_658 ?
O5 U2 U1 104.13(11) . 2_658 ?
O5 U2 U2 36.72(10) 2_658 2_658 ?
O5 U2 U2 36.71(11) . 2_658 ?
O5 U2 O5 73.42(16) 2_658 . ?
O5 U2 O6 143.08(15) . 2_658 ?
O5 U2 O6 69.74(14) 2_658 2_658 ?
O5 U2 O7 166.94(16) . 2_658 ?
O5 U2 O7 119.58(15) 2_658 2_658 ?
O5 U2 O9 91.15(17) . . ?
O5 U2 O9 164.00(17) 2_658 . ?
O5 U2 C1 168.43(18) . 2_658 ?
O5 U2 C1 95.15(17) 2_658 2_658 ?
O4 U2 U1 97.30(17) . 2_658 ?
O4 U2 U2 91.66(17) . 2_658 ?
O4 U2 O5 90.3(2) . . ?
O4 U2 O5 92.4(2) . 2_658 ?
O4 U2 O6 93.53(19) . 2_658 ?
O4 U2 O7 88.0(2) . 2_658 ?
O4 U2 O9 91.9(2) . . ?
O4 U2 C1 92.0(2) . 2_658 ?
O6 U2 U1 38.97(10) 2_658 2_658 ?
O6 U2 U2 106.43(10) 2_658 2_658 ?
O6 U2 C1 25.42(16) 2_658 2_658 ?
O3 U2 U1 83.64(16) . 2_658 ?
O3 U2 U2 91.08(17) . 2_658 ?
O3 U2 O5 89.7(2) . 2_658 ?
O3 U2 O5 92.0(2) . . ?
O3 U2 O4 177.3(2) . . ?
O3 U2 O6 85.59(19) . 2_658 ?
O3 U2 O7 89.4(2) . 2_658 ?
O3 U2 O9 86.5(2) . . ?
O3 U2 C1 86.1(2) . 2_658 ?
O7 U2 U1 88.94(11) 2_658 2_658 ?
O7 U2 U2 156.28(11) 2_658 2_658 ?
O7 U2 O6 49.98(15) 2_658 2_658 ?
O7 U2 C1 24.62(17) 2_658 2_658 ?
O9 U2 U1 162.05(12) . 2_658 ?
O9 U2 U2 127.73(12) . 2_658 ?
O9 U2 O6 125.34(15) . 2_658 ?
O9 U2 O7 75.97(17) . 2_658 ?
O9 U2 C1 100.09(19) . 2_658 ?
C1 U2 U1 64.34(14) 2_658 2_658 ?
C1 U2 U2 131.84(14) 2_658 2_658 ?
O15 U3 O15 180.0(3) . 2_648 ?
O15 U3 C37 88.4(2) . . ?
O15 U3 C37 88.4(2) 2_648 2_648 ?
O15 U3 C37 91.6(2) . 2_648 ?
O15 U3 C37 91.6(2) 2_648 . ?
O14 U3 O15 118.06(17) . 2_648 ?
O14 U3 O15 61.94(17) . . ?
O14 U3 O15 61.94(17) 2_648 2_648 ?
O14 U3 O15 118.06(17) 2_648 . ?
O14 U3 O14 180.00(11) 2_648 . ?
O14 U3 O13 52.50(19) . . ?
O14 U3 O13 52.50(19) 2_648 2_648 ?
O14 U3 O13 127.50(19) 2_648 . ?
O14 U3 O13 127.50(19) . 2_648 ?
O14 U3 C37 26.5(2) 2_648 2_648 ?
O14 U3 C37 153.5(2) 2_648 . ?
O14 U3 C37 153.5(2) . 2_648 ?
O14 U3 C37 26.5(2) . . ?
O13 U3 O15 65.59(18) . 2_648 ?
O13 U3 O15 114.41(18) . . ?
O13 U3 O15 65.59(18) 2_648 . ?
O13 U3 O15 114.41(18) 2_648 2_648 ?
O13 U3 O13 180.0 2_648 . ?
O13 U3 C37 26.2(2) 2_648 2_648 ?
O13 U3 C37 26.2(2) . . ?
O13 U3 C37 153.8(2) 2_648 . ?
O13 U3 C37 153.8(2) . 2_648 ?
O12 U3 O15 88.9(2) . . ?
O12 U3 O15 91.1(2) 2_648 . ?
O12 U3 O15 91.1(2) . 2_648 ?
O12 U3 O15 88.9(2) 2_648 2_648 ?
O12 U3 O14 88.4(2) . 2_648 ?
O12 U3 O14 91.6(2) 2_648 2_648 ?
O12 U3 O14 88.4(2) 2_648 . ?
O12 U3 O14 91.6(2) . . ?
O12 U3 O13 89.2(2) . 2_648 ?
O12 U3 O13 89.2(2) 2_648 . ?
O12 U3 O13 90.8(2) . . ?
O12 U3 O13 90.8(2) 2_648 2_648 ?
O12 U3 O12 180.0 . 2_648 ?
O12 U3 C37 86.7(2) . 2_648 ?
O12 U3 C37 93.3(2) . . ?
O12 U3 C37 86.7(2) 2_648 . ?
O12 U3 C37 93.3(3) 2_648 2_648 ?
C37 U3 C37 180.00(6) 2_648 . ?
U1 O5 U2 134.7(2) . . ?
U1 O5 U2 117.68(17) . 2_658 ?
U2 O5 U2 106.58(16) 2_658 . ?
U1 O6 U2 97.07(14) . 2_658 ?
C1 O6 U1 171.9(4) . . ?
C1 O6 U2 89.7(4) . 2_658 ?
C23 O11 U1 93.4(4) . 2_757 ?
U3 O15 H15A 109.8 . . ?
U3 O15 H15B 109.7 . . ?
H15A O15 H15B 104.4 . . ?
C23 O10 U1 93.1(4) . 2_757 ?
C16 O8 U1 153.3(5) . . ?
C1 O7 U2 101.0(4) . 2_658 ?
C16 O9 U2 131.6(5) . . ?
C37 O14 U3 94.9(5) . . ?
C37 O13 U3 91.6(5) . . ?
C13 N1 C14 118.8(7) . . ?
O11 C23 U1 60.0(3) . 2_757 ?
O11 C23 C21 119.4(6) . . ?
O10 C23 U1 60.5(3) . 2_757 ?
O10 C23 O11 120.5(6) . . ?
O10 C23 C21 120.0(6) . . ?
C21 C23 U1 178.0(5) . 2_757 ?
C21 C22 H22 120.3 . . ?
C21 C22 C17 119.3(6) . . ?
C17 C22 H22 120.3 . . ?
C18 C19 H19 120.2 . . ?
C18 C19 C20 119.6(6) . . ?
C20 C19 H19 120.2 . . ?
O14 C37 U3 58.7(4) . . ?
O14 C37 C34 117.8(8) . . ?
O13 C37 U3 62.2(4) . . ?
O13 C37 O14 120.4(7) . . ?
O13 C37 C34 121.7(7) . . ?
C34 C37 U3 169.0(6) . . ?
C19 C18 H18 119.8 . . ?
C17 C18 C19 120.4(6) . . ?
C17 C18 H18 119.8 . . ?
C26 C27 H27 120.5 . . ?
C28 C27 H27 120.5 . . ?
C28 C27 C26 118.9(9) . . ?
O6 C1 U2 64.9(3) . 2_658 ?
O6 C1 C2 122.6(6) . . ?
O7 C1 U2 54.4(3) . 2_658 ?
O7 C1 O6 119.1(6) . . ?
O7 C1 C2 118.3(6) . . ?
C2 C1 U2 170.9(5) . 2_658 ?
C22 C21 C23 119.2(6) . . ?
C20 C21 C23 119.9(6) . . ?
C20 C21 C22 120.9(6) . . ?
C19 C20 H20 120.2 . . ?
C21 C20 C19 119.6(6) . . ?
C21 C20 H20 120.2 . . ?
C28 N2 C24 119.9(8) . . ?
C28 N2 H2 125(5) . . ?
C24 N2 H2 116(5) . . ?
C2 C8 H8 119.7 . . ?
C2 C8 C7 120.6(7) . . ?
C7 C8 H8 119.7 . . ?
C36 C35 H35 120.7 . . ?
C34 C35 H35 120.7 . . ?
C34 C35 C36 118.5(8) . . ?
C22 C17 C16 120.5(6) . . ?
C18 C17 C22 120.1(6) . . ?
C18 C17 C16 119.5(6) . . ?
C35 C36 H36 119.4 . . ?
C31 C36 C35 121.3(8) . . ?
C31 C36 H36 119.4 . . ?
C8 C2 C1 119.9(6) . . ?
C8 C2 C3 118.9(6) . . ?
C3 C2 C1 121.3(6) . . ?
C8 C7 H7 119.4 . . ?
C5 C7 C8 121.2(8) . . ?
C5 C7 H7 119.4 . . ?
C35 C34 C37 120.0(7) . . ?
C33 C34 C37 119.3(7) . . ?
C33 C34 C35 120.7(7) . . ?
O8 C16 C17 118.1(6) . . ?
O9 C16 O8 122.6(7) . . ?
O9 C16 C17 119.4(6) . . ?
C27 C26 C29 118.1(8) . . ?
C25 C26 C27 118.5(7) . . ?
C25 C26 C29 123.3(8) . . ?
C27 C28 H28 118.7 . . ?
N2 C28 C27 122.6(9) . . ?
N2 C28 H28 118.7 . . ?
C36 C31 C30 122.5(8) . . ?
C32 C31 C36 118.0(8) . . ?
C32 C31 C30 119.6(9) . . ?
N1 C14 H14 119.3 . . ?
N1 C14 C15 121.5(8) . . ?
C15 C14 H14 119.3 . . ?
C7 C5 C9 118.5(8) . . ?
C4 C5 C7 117.7(7) . . ?
C4 C5 C9 123.8(8) . . ?
C2 C3 H3 120.0 . . ?
C4 C3 C2 120.1(7) . . ?
C4 C3 H3 120.0 . . ?
C34 C33 H33 119.9 . . ?
C34 C33 C32 120.2(8) . . ?
C32 C33 H33 119.9 . . ?
N1 C13 H13 118.3 . . ?
N1 C13 C12 123.3(8) . . ?
C12 C13 H13 118.3 . . ?
C26 C25 H25 120.3 . . ?
C26 C25 C24 119.4(8) . . ?
C24 C25 H25 120.3 . . ?
C5 C9 H9 116.3 . . ?
C10 C9 C5 127.3(10) . . ?
C10 C9 H9 116.3 . . ?
C26 C29 H29 116.4 . . ?
C30 C29 C26 127.2(9) . . ?
C30 C29 H29 116.4 . . ?
C14 C15 H15 120.1 . . ?
C14 C15 C11 119.8(8) . . ?
C11 C15 H15 120.1 . . ?
C5 C4 C3 121.6(7) . . ?
C5 C4 H4 119.2 . . ?
C3 C4 H4 119.2 . . ?
C9 C10 H10 116.0 . . ?
C9 C10 C11 128.0(10) . . ?
C11 C10 H10 116.0 . . ?
C31 C30 H30 117.6 . . ?
C29 C30 C31 124.8(9) . . ?
C29 C30 H30 117.6 . . ?
C15 C11 C10 126.3(8) . . ?
C12 C11 C15 116.8(7) . . ?
C12 C11 C10 116.9(8) . . ?
C31 C32 C33 121.3(9) . . ?
C31 C32 H32 119.4 . . ?
C33 C32 H32 119.4 . . ?
C13 C12 C11 119.9(8) . . ?
C13 C12 H12 120.1 . . ?
C11 C12 H12 120.1 . . ?
N2 C24 C25 120.6(9) . . ?
N2 C24 H24 119.7 . . ?
C25 C24 H24 119.7 . . ?

loop_
_geom_bond_atom_site_label_1
_geom_bond_atom_site_label_2
_geom_bond_distance
_geom_bond_site_symmetry_2
_geom_bond_publ_flag
U1 U2 3.8547(4) 2_658 ?
U1 O2 1.783(5) . ?
U1 O5 2.251(4) . ?
U1 O1 1.765(5) . ?
U1 O6 2.443(5) . ?
U1 O11 2.447(4) 2_757 ?
U1 O10 2.457(5) 2_757 ?
U1 O8 2.292(5) . ?
U1 C23 2.820(6) 2_757 ?
U2 U2 3.6145(5) 2_658 ?
U2 O5 2.255(4) . ?
U2 O5 2.254(4) 2_658 ?
U2 O4 1.784(6) . ?
U2 O6 2.696(4) 2_658 ?
U2 O3 1.776(5) . ?
U2 O7 2.465(5) 2_658 ?
U2 O9 2.370(5) . ?
U2 C1 2.977(6) 2_658 ?
U3 O15 2.529(5) . ?
U3 O15 2.529(5) 2_648 ?
U3 O14 2.415(5) 2_648 ?
U3 O14 2.415(5) . ?
U3 O13 2.494(5) 2_648 ?
U3 O13 2.494(5) . ?
U3 O12 1.755(6) . ?
U3 O12 1.755(6) 2_648 ?
U3 C37 2.817(7) . ?
U3 C37 2.817(7) 2_648 ?
O6 C1 1.278(8) . ?
O11 C23 1.264(8) . ?
O15 H15A 0.8531 . ?
O15 H15B 0.8536 . ?
O10 C23 1.257(8) . ?
O8 C16 1.256(8) . ?
O7 C1 1.263(8) . ?
O9 C16 1.240(8) . ?
O14 C37 1.260(9) . ?
O13 C37 1.243(9) . ?
N1 C14 1.335(10) . ?
N1 C13 1.314(10) . ?
C23 C21 1.505(9) . ?
C22 H22 0.9300 . ?
C22 C21 1.385(9) . ?
C22 C17 1.389(8) . ?
C19 H19 0.9300 . ?
C19 C18 1.388(9) . ?
C19 C20 1.391(9) . ?
C37 C34 1.503(10) . ?
C18 H18 0.9300 . ?
C18 C17 1.383(9) . ?
C27 H27 0.9300 . ?
C27 C26 1.383(12) . ?
C27 C28 1.373(11) . ?
C1 C2 1.485(9) . ?
C21 C20 1.384(9) . ?
C20 H20 0.9300 . ?
N2 C28 1.309(11) . ?
N2 C24 1.345(11) . ?
N2 H2 1.06(9) . ?
C8 H8 0.9300 . ?
C8 C2 1.373(10) . ?
C8 C7 1.390(10) . ?
C35 H35 0.9300 . ?
C35 C36 1.402(11) . ?
C35 C34 1.385(10) . ?
C17 C16 1.489(9) . ?
C36 H36 0.9300 . ?
C36 C31 1.384(12) . ?
C2 C3 1.389(9) . ?
C7 H7 0.9300 . ?
C7 C5 1.383(11) . ?
C34 C33 1.356(11) . ?
C26 C25 1.377(12) . ?
C26 C29 1.474(11) . ?
C28 H28 0.9300 . ?
C31 C30 1.487(11) . ?
C31 C32 1.380(12) . ?
C14 H14 0.9300 . ?
C14 C15 1.388(10) . ?
C5 C9 1.474(10) . ?
C5 C4 1.382(11) . ?
C3 H3 0.9300 . ?
C3 C4 1.387(10) . ?
C33 H33 0.9300 . ?
C33 C32 1.383(11) . ?
C13 H13 0.9300 . ?
C13 C12 1.374(11) . ?
C25 H25 0.9300 . ?
C25 C24 1.390(11) . ?
C9 H9 0.9300 . ?
C9 C10 1.280(12) . ?
C29 H29 0.9300 . ?
C29 C30 1.286(11) . ?
C15 H15 0.9300 . ?
C15 C11 1.401(12) . ?
C4 H4 0.9300 . ?
C10 H10 0.9300 . ?
C10 C11 1.482(10) . ?
C30 H30 0.9300 . ?
C11 C12 1.375(11) . ?
C32 H32 0.9300 . ?
C12 H12 0.9300 . ?
C24 H24 0.9300 . ?

loop_
_geom_torsion_atom_site_label_1
_geom_torsion_atom_site_label_2
_geom_torsion_atom_site_label_3
_geom_torsion_atom_site_label_4
_geom_torsion
_geom_torsion_site_symmetry_1
_geom_torsion_site_symmetry_2
_geom_torsion_site_symmetry_3
_geom_torsion_site_symmetry_4
_geom_torsion_publ_flag
U1 O11 C23 O10 -1.1(8) 2_757 . . . ?
U1 O11 C23 C21 177.7(6) 2_757 . . . ?
U1 O10 C23 O11 1.0(8) 2_757 . . . ?
U1 O10 C23 C21 -177.7(6) 2_757 . . . ?
U1 O8 C16 O9 27.3(17) . . . . ?
U1 O8 C16 C17 -152.3(9) . . . . ?
U2 O6 C1 O7 4.9(7) 2_658 . . . ?
U2 O6 C1 C2 -174.0(7) 2_658 . . . ?
U2 O7 C1 O6 -5.5(8) 2_658 . . . ?
U2 O7 C1 C2 173.5(6) 2_658 . . . ?
U2 O9 C16 O8 5.1(12) . . . . ?
U2 O9 C16 C17 -175.2(5) . . . . ?
U3 O14 C37 O13 -8.3(9) . . . . ?
U3 O14 C37 C34 168.0(6) . . . . ?
U3 O13 C37 O14 8.0(9) . . . . ?
U3 O13 C37 C34 -168.2(7) . . . . ?
U3 C37 C34 C35 -119(3) . . . . ?
U3 C37 C34 C33 61(3) . . . . ?
O6 C1 C2 C8 170.3(7) . . . . ?
O6 C1 C2 C3 -9.6(12) . . . . ?
O11 C23 C21 C22 -173.8(7) . . . . ?
O11 C23 C21 C20 8.0(11) . . . . ?
O10 C23 C21 C22 5.0(11) . . . . ?
O10 C23 C21 C20 -173.2(7) . . . . ?
O7 C1 C2 C8 -8.6(11) . . . . ?
O7 C1 C2 C3 171.4(7) . . . . ?
O14 C37 C34 C35 173.0(8) . . . . ?
O14 C37 C34 C33 -7.3(12) . . . . ?
O13 C37 C34 C35 -10.7(13) . . . . ?
O13 C37 C34 C33 169.0(9) . . . . ?
N1 C14 C15 C11 1.3(13) . . . . ?
N1 C13 C12 C11 1.0(14) . . . . ?
C23 C21 C20 C19 176.8(7) . . . . ?
C22 C21 C20 C19 -1.4(11) . . . . ?
C22 C17 C16 O8 5.2(11) . . . . ?
C22 C17 C16 O9 -174.4(7) . . . . ?
C19 C18 C17 C22 -2.4(11) . . . . ?
C19 C18 C17 C16 178.1(7) . . . . ?
C37 C34 C33 C32 -177.3(9) . . . . ?
C18 C19 C20 C21 0.2(11) . . . . ?
C18 C17 C16 O8 -175.3(7) . . . . ?
C18 C17 C16 O9 5.0(11) . . . . ?
C27 C26 C25 C24 -2.3(15) . . . . ?
C27 C26 C29 C30 174.0(10) . . . . ?
C1 C2 C3 C4 179.2(8) . . . . ?
C21 C22 C17 C18 1.3(11) . . . . ?
C21 C22 C17 C16 -179.2(7) . . . . ?
C20 C19 C18 C17 1.7(11) . . . . ?
C8 C2 C3 C4 -0.7(12) . . . . ?
C8 C7 C5 C9 178.7(8) . . . . ?
C8 C7 C5 C4 1.0(13) . . . . ?
C35 C36 C31 C30 -177.3(9) . . . . ?
C35 C36 C31 C32 2.2(14) . . . . ?
C35 C34 C33 C32 2.4(14) . . . . ?
C17 C22 C21 C23 -177.6(7) . . . . ?
C17 C22 C21 C20 0.6(11) . . . . ?
C36 C35 C34 C37 178.9(8) . . . . ?
C36 C35 C34 C33 -0.8(13) . . . . ?
C36 C31 C30 C29 -16.0(16) . . . . ?
C36 C31 C32 C33 -0.6(15) . . . . ?
C2 C8 C7 C5 -1.9(13) . . . . ?
C2 C3 C4 C5 -0.2(13) . . . . ?
C7 C8 C2 C1 -178.2(7) . . . . ?
C7 C8 C2 C3 1.8(12) . . . . ?
C7 C5 C9 C10 177.8(10) . . . . ?
C7 C5 C4 C3 0.1(13) . . . . ?
C34 C35 C36 C31 -1.5(14) . . . . ?
C34 C33 C32 C31 -1.7(16) . . . . ?
C26 C27 C28 N2 0.3(15) . . . . ?
C26 C25 C24 N2 0.9(16) . . . . ?
C26 C29 C30 C31 175.1(9) . . . . ?
C28 C27 C26 C25 1.7(14) . . . . ?
C28 C27 C26 C29 179.4(9) . . . . ?
C28 N2 C24 C25 1.1(15) . . . . ?
C14 N1 C13 C12 0.1(14) . . . . ?
C14 C15 C11 C10 -178.6(8) . . . . ?
C14 C15 C11 C12 -0.2(12) . . . . ?
C5 C9 C10 C11 -178.3(8) . . . . ?
C13 N1 C14 C15 -1.2(13) . . . . ?
C25 C26 C29 C30 -8.4(17) . . . . ?
C9 C5 C4 C3 -177.5(8) . . . . ?
C9 C10 C11 C15 6.9(16) . . . . ?
C9 C10 C11 C12 -171.5(10) . . . . ?
C29 C26 C25 C24 -179.9(9) . . . . ?
C15 C11 C12 C13 -0.9(12) . . . . ?
C4 C5 C9 C10 -4.6(16) . . . . ?
C10 C11 C12 C13 177.7(8) . . . . ?
C30 C31 C32 C33 178.9(9) . . . . ?
C32 C31 C30 C29 164.5(10) . . . . ?
C24 N2 C28 C27 -1.7(15) . . . . ?
